data_7025230
loop_
_publ_author_name
'Patel, Dipti'
'Lewis, William'
'Blake, Alexander J.'
'Liddle, Stephen T.'

_publ_section_title
;
 Uranium(IV) amide and halide derivatives of two tripodal
 tris(N-arylamido-dimethylsilyl)methanes.
;
_journal_issue 29
_journal_name_full 'Dalton transactions (Cambridge, England : 2003)'
_journal_page_first 6638
_journal_page_last 6647
_journal_paper_doi 10.1039/b926018h
_journal_volume 39
_journal_year 2010
_chemical_formula_moiety 'C70 H112 Li6 N6 O2 Si6'
_chemical_formula_sum 'C70 H112 Li6 N6 O2 Si6'
_chemical_formula_weight 1279.84
_chemical_name_systematic
;
?
;
_space_group_IT_number 14
_symmetry_cell_setting monoclinic
_symmetry_space_group_name_Hall '-P 2yn'
_symmetry_space_group_name_H-M 'P 1 21/n 1'
_atom_sites_solution_hydrogens 'geom, Me from difmap'
_atom_sites_solution_primary direct
_atom_sites_solution_secondary difmap
_audit_creation_method 'enCIFer editing of SHELXL97 CIF output'
_cell_angle_alpha 90.00
_cell_angle_beta 102.997(2)
_cell_angle_gamma 90.00
_cell_formula_units_Z 2
_cell_length_a 10.5806(11)
_cell_length_b 25.054(3)
_cell_length_c 14.7926(15)
_cell_measurement_reflns_used 5582
_cell_measurement_temperature 150(2)
_cell_measurement_theta_max 27.475
_cell_measurement_theta_min 2.115
_cell_volume 3820.9(7)
_computing_cell_refinement 'Bruker SAINT version 6.36a (Bruker, 2000)'
_computing_data_collection 'Bruker SMART version 5.625 (Bruker, 2001)'
_computing_data_reduction 'Bruker SAINT; Bruker SHELXTL (Bruker, 2001)'
_computing_molecular_graphics 'Bruker SHELXTL'
_computing_publication_material 'enCIFer(Allen et al.,2004);PLATON(Spek,2003)'
_computing_structure_refinement 'SHELXL-97 (Sheldrick, 1997)'
_computing_structure_solution 'Bruker SHELXTL'
_diffrn_ambient_temperature 150(2)
_diffrn_detector_area_resol_mean 8.192
_diffrn_measured_fraction_theta_full 0.996
_diffrn_measured_fraction_theta_max 0.985
_diffrn_measurement_device_type 'Bruker SMART1000 CCD area detector'
_diffrn_measurement_method \W
_diffrn_radiation_monochromator graphite
_diffrn_radiation_source 'normal-focus sealed tube'
_diffrn_radiation_type MoK\a
_diffrn_radiation_wavelength 0.71073
_diffrn_reflns_av_R_equivalents 0.0347
_diffrn_reflns_av_sigmaI/netI 0.0487
_diffrn_reflns_limit_h_max 13
_diffrn_reflns_limit_h_min -13
_diffrn_reflns_limit_k_max 32
_diffrn_reflns_limit_k_min -32
_diffrn_reflns_limit_l_max 13
_diffrn_reflns_limit_l_min -19
_diffrn_reflns_number 23692
_diffrn_reflns_theta_full 26.00
_diffrn_reflns_theta_max 27.50
_diffrn_reflns_theta_min 1.63
_diffrn_standards_decay_% 0
_diffrn_standards_number 0
_exptl_absorpt_coefficient_mu 0.153
_exptl_absorpt_correction_T_max 0.7456
_exptl_absorpt_correction_T_min 0.6724
_exptl_absorpt_correction_type multi-scan
_exptl_absorpt_process_details 'SADABS 2007/2'
_exptl_crystal_colour Colourless
_exptl_crystal_density_diffrn 1.112
_exptl_crystal_density_method 'not measured'
_exptl_crystal_description Rod
_exptl_crystal_F_000 1384
_exptl_crystal_size_max 0.63
_exptl_crystal_size_mid 0.13
_exptl_crystal_size_min 0.12
_refine_diff_density_max 0.413
_refine_diff_density_min -0.316
_refine_diff_density_rms 0.053
_refine_ls_extinction_method none
_refine_ls_goodness_of_fit_ref 1.023
_refine_ls_hydrogen_treatment constr
_refine_ls_matrix_type full
_refine_ls_number_parameters 440
_refine_ls_number_reflns 8648
_refine_ls_number_restraints 0
_refine_ls_restrained_S_all 1.023
_refine_ls_R_factor_all 0.0855
_refine_ls_R_factor_gt 0.0484
_refine_ls_shift/su_max 0.000
_refine_ls_shift/su_mean 0.000
_refine_ls_structure_factor_coef Fsqd
_refine_ls_weighting_details 'calc w=1/[\s^2^(Fo^2^)+(0.0637P)^2^+1.2287P] where P=(Fo^2^+2Fc^2^)/3'
_refine_ls_weighting_scheme calc
_refine_ls_wR_factor_gt 0.1136
_refine_ls_wR_factor_ref 0.1339
_reflns_number_gt 5915
_reflns_number_total 8648
_reflns_threshold_expression >2sigma(I)
_cod_data_source_file b926018h.txt
_cod_data_source_block udpsic
_cod_depositor_comments
;
The following automatic conversions were performed:

'_symmetry_cell_setting' value 'Monoclinic' changed to 'monoclinic'
according to /home/saulius/struct/CIF-dictionaries/cif_core.dic
dictionary named 'cif_core.dic' version 2.4.2 from 2011-04-26.

Automatic conversion script
Id: cif_fix_values 1891 2012-01-12 08:04:46Z andrius 
;
_cod_original_sg_symbol_H-M P2(1)/n
_cod_database_code 7025230

loop_
_symmetry_equiv_pos_as_xyz
'x, y, z'
'-x+1/2, y+1/2, -z+1/2'
'-x, -y, -z'
'x-1/2, -y-1/2, z-1/2'

loop_
_atom_site_label
_atom_site_type_symbol
_atom_site_fract_x
_atom_site_fract_y
_atom_site_fract_z
_atom_site_U_iso_or_equiv
_atom_site_adp_type
_atom_site_occupancy
_atom_site_symmetry_multiplicity
_atom_site_calc_flag
_atom_site_refinement_flags
_atom_site_disorder_assembly
_atom_site_disorder_group
Si1 Si 0.17187(5) 0.06119(2) 0.30145(4) 0.02456(14) Uani 1 1 d . A .
Si2 Si 0.26120(5) 0.04886(2) 0.52225(4) 0.02568(14) Uani 1 1 d . A .
Si3 Si 0.27511(6) 0.16339(2) 0.41946(4) 0.02944(15) Uani 1 1 d . A .
N1 N 0.01300(16) 0.06718(6) 0.31380(11) 0.0247(4) Uani 1 1 d . A .
N2 N 0.10124(16) 0.05037(7) 0.53227(11) 0.0254(4) Uani 1 1 d . . .
N3 N 0.11406(16) 0.18030(7) 0.38973(12) 0.0281(4) Uani 1 1 d . A .
Li1 Li -0.0202(3) 0.01516(14) 0.4154(2) 0.0308(8) Uani 1 1 d . . .
Li2 Li 0.0514(3) 0.11212(14) 0.4335(3) 0.0312(8) Uani 1 1 d . A .
Li3 Li 0.0003(4) 0.15138(15) 0.2745(3) 0.0359(8) Uani 1 1 d . . .
O1 O -0.14521(18) 0.18492(8) 0.19859(13) 0.0593(5) Uani 1 1 d . A .
C1 C 0.27648(19) 0.08749(8) 0.41400(14) 0.0250(4) Uani 1 1 d . . .
H1 H 0.3667 0.0791 0.4081 0.030 Uiso 1 1 calc R A .
C2 C 0.2202(2) -0.00825(8) 0.27434(16) 0.0329(5) Uani 1 1 d . . .
H2A H 0.2046 -0.0128 0.2069 0.049 Uiso 1 1 calc R A .
H2B H 0.1687 -0.0343 0.2999 0.049 Uiso 1 1 calc R . .
H2C H 0.3125 -0.0137 0.3021 0.049 Uiso 1 1 calc R . .
C3 C 0.1971(2) 0.10260(9) 0.20008(16) 0.0329(5) Uani 1 1 d . . .
H3A H 0.2890 0.1021 0.1982 0.049 Uiso 1 1 calc R A .
H3B H 0.1699 0.1394 0.2073 0.049 Uiso 1 1 calc R . .
H3C H 0.1453 0.0877 0.1422 0.049 Uiso 1 1 calc R . .
C4 C -0.09566(19) 0.05041(8) 0.24712(14) 0.0257(4) Uani 1 1 d . A .
C5 C -0.2200(2) 0.05919(8) 0.26382(15) 0.0288(5) Uani 1 1 d . . .
H5A H -0.2266 0.0757 0.3204 0.035 Uiso 1 1 calc R A .
C6 C -0.3333(2) 0.04478(9) 0.20099(16) 0.0346(5) Uani 1 1 d . A .
C7 C -0.3247(2) 0.02041(10) 0.11857(17) 0.0422(6) Uani 1 1 d . . .
H7A H -0.4016 0.0102 0.0753 0.051 Uiso 1 1 calc R A .
C8 C -0.2046(2) 0.01075(10) 0.09861(16) 0.0404(6) Uani 1 1 d . A .
C9 C -0.0923(2) 0.02520(9) 0.16252(15) 0.0333(5) Uani 1 1 d . . .
H9A H -0.0106 0.0178 0.1487 0.040 Uiso 1 1 calc R A .
C10 C -0.4641(2) 0.05759(11) 0.22005(19) 0.0455(6) Uani 1 1 d . . .
H10A H -0.5262 0.0297 0.1933 0.068 Uiso 1 1 calc R A .
H10B H -0.4942 0.0921 0.1921 0.068 Uiso 1 1 calc R . .
H10C H -0.4569 0.0593 0.2872 0.068 Uiso 1 1 calc R . .
C11 C -0.1967(3) -0.01276(14) 0.00567(19) 0.0624(8) Uani 1 1 d . . .
H11A H -0.1105 -0.0283 0.0101 0.094 Uiso 1 1 calc R A .
H11B H -0.2118 0.0154 -0.0415 0.094 Uiso 1 1 calc R . .
H11C H -0.2627 -0.0406 -0.0117 0.094 Uiso 1 1 calc R . .
C12 C 0.3850(2) 0.07126(10) 0.62663(16) 0.0378(5) Uani 1 1 d . . .
H12A H 0.4691 0.0754 0.6102 0.057 Uiso 1 1 calc R A .
H12B H 0.3923 0.0446 0.6760 0.057 Uiso 1 1 calc R . .
H12C H 0.3582 0.1055 0.6484 0.057 Uiso 1 1 calc R . .
C13 C 0.3125(2) -0.02125(8) 0.50604(16) 0.0323(5) Uani 1 1 d . . .
H13A H 0.3975 -0.0210 0.4900 0.048 Uiso 1 1 calc R A .
H13B H 0.2487 -0.0382 0.4559 0.048 Uiso 1 1 calc R . .
H13C H 0.3182 -0.0413 0.5637 0.048 Uiso 1 1 calc R . .
C14 C 0.0503(2) 0.08396(8) 0.59261(14) 0.0262(4) Uani 1 1 d . . .
C15 C 0.1069(2) 0.09147(9) 0.68736(16) 0.0343(5) Uani 1 1 d . A .
H15A H 0.1853 0.0734 0.7141 0.041 Uiso 1 1 calc R . .
C16 C 0.0508(3) 0.12476(10) 0.74284(17) 0.0437(6) Uani 1 1 d . . .
C17 C -0.0650(2) 0.15053(9) 0.70481(18) 0.0434(6) Uani 1 1 d . A .
H17A H -0.1020 0.1738 0.7425 0.052 Uiso 1 1 calc R . .
C18 C -0.1274(2) 0.14306(9) 0.61327(18) 0.0374(5) Uani 1 1 d . . .
C19 C -0.0687(2) 0.11027(8) 0.55814(16) 0.0306(5) Uani 1 1 d . A .
H19A H -0.1107 0.1055 0.4948 0.037 Uiso 1 1 calc R . .
C20 C 0.1144(4) 0.13096(15) 0.8444(2) 0.0732(10) Uani 1 1 d . A .
H20A H 0.1011 0.1674 0.8643 0.110 Uiso 1 1 calc R . .
H20B H 0.2076 0.1239 0.8539 0.110 Uiso 1 1 calc R . .
H20C H 0.0758 0.1056 0.8809 0.110 Uiso 1 1 calc R . .
C21 C -0.2578(2) 0.16781(11) 0.5722(2) 0.0529(7) Uani 1 1 d . A .
H21A H -0.2792 0.1938 0.6160 0.079 Uiso 1 1 calc R . .
H21B H -0.3242 0.1399 0.5600 0.079 Uiso 1 1 calc R . .
H21C H -0.2545 0.1858 0.5140 0.079 Uiso 1 1 calc R . .
C22 C 0.3861(2) 0.19089(10) 0.3469(2) 0.0468(6) Uani 1 1 d . . .
H22A H 0.3963 0.2295 0.3571 0.070 Uiso 1 1 calc R A .
H22B H 0.3484 0.1840 0.2811 0.070 Uiso 1 1 calc R . .
H22C H 0.4710 0.1735 0.3648 0.070 Uiso 1 1 calc R . .
C23 C 0.3498(3) 0.19059(10) 0.53732(19) 0.0471(6) Uani 1 1 d . . .
H23A H 0.4371 0.1757 0.5588 0.071 Uiso 1 1 calc R A .
H23B H 0.2962 0.1807 0.5808 0.071 Uiso 1 1 calc R . .
H23C H 0.3553 0.2296 0.5340 0.071 Uiso 1 1 calc R . .
C24 C 0.0795(2) 0.23377(8) 0.40420(15) 0.0287(4) Uani 1 1 d . . .
C25 C 0.0024(2) 0.24558(8) 0.46726(16) 0.0316(5) Uani 1 1 d . A .
H25A H -0.0235 0.2174 0.5020 0.038 Uiso 1 1 calc R . .
C26 C -0.0375(2) 0.29751(9) 0.48055(17) 0.0375(5) Uani 1 1 d . . .
C27 C 0.0028(2) 0.33889(9) 0.43146(17) 0.0385(5) Uani 1 1 d . A .
H27A H -0.0234 0.3744 0.4404 0.046 Uiso 1 1 calc R . .
C28 C 0.0809(2) 0.32904(9) 0.36946(16) 0.0360(5) Uani 1 1 d . . .
C29 C 0.1172(2) 0.27708(9) 0.35601(16) 0.0332(5) Uani 1 1 d . A .
H29A H 0.1695 0.2705 0.3127 0.040 Uiso 1 1 calc R . .
C30 C -0.1201(3) 0.30844(11) 0.5498(2) 0.0569(8) Uani 1 1 d . A .
H30A H -0.1190 0.3467 0.5633 0.085 Uiso 1 1 calc R . .
H30B H -0.0853 0.2887 0.6072 0.085 Uiso 1 1 calc R . .
H30C H -0.2094 0.2970 0.5237 0.085 Uiso 1 1 calc R . .
C31 C 0.1271(3) 0.37478(10) 0.3179(2) 0.0516(7) Uani 1 1 d . A .
H31A H 0.0801 0.4074 0.3266 0.077 Uiso 1 1 calc R . .
H31B H 0.1109 0.3662 0.2517 0.077 Uiso 1 1 calc R . .
H31C H 0.2203 0.3803 0.3422 0.077 Uiso 1 1 calc R . .
C32 C -0.2449(6) 0.1952(2) 0.2589(4) 0.0518(15) Uani 0.618(9) 1 d P A 1
H32A H -0.3216 0.1719 0.2387 0.062 Uiso 0.618(9) 1 calc PR A 1
H32B H -0.2056 0.1877 0.3249 0.062 Uiso 0.618(9) 1 calc PR A 1
C33 C -0.2834(6) 0.2521(2) 0.2468(4) 0.0673(19) Uani 0.618(9) 1 d P A 1
H33A H -0.3397 0.2611 0.2890 0.101 Uiso 0.618(9) 1 calc PR A 1
H33B H -0.3303 0.2583 0.1826 0.101 Uiso 0.618(9) 1 calc PR A 1
H33C H -0.2057 0.2746 0.2609 0.101 Uiso 0.618(9) 1 calc PR A 1
C32A C -0.2072(7) 0.2311(3) 0.2324(5) 0.038(2) Uani 0.382(9) 1 d P A 2
H32C H -0.2555 0.2530 0.1803 0.045 Uiso 0.382(9) 1 calc PR A 2
H32D H -0.1423 0.2538 0.2737 0.045 Uiso 0.382(9) 1 calc PR A 2
C33A C -0.2975(10) 0.2054(4) 0.2847(8) 0.065(3) Uani 0.382(9) 1 d P A 2
H33D H -0.3448 0.2332 0.3101 0.097 Uiso 0.382(9) 1 calc PR A 2
H33E H -0.2472 0.1838 0.3355 0.097 Uiso 0.382(9) 1 calc PR A 2
H33G H -0.3592 0.1825 0.2426 0.097 Uiso 0.382(9) 1 calc PR A 2
C34 C -0.2103(3) 0.16994(10) 0.10640(17) 0.0465(6) Uani 1 1 d . . .
H34A H -0.2647 0.1999 0.0759 0.056 Uiso 1 1 calc R A .
H34C H -0.2673 0.1389 0.1086 0.056 Uiso 1 1 calc R . .
C35 C -0.1112(3) 0.15605(11) 0.0527(2) 0.0562(7) Uani 1 1 d . A .
H35D H -0.1545 0.1487 -0.0119 0.084 Uiso 1 1 calc R . .
H35A H -0.0631 0.1243 0.0799 0.084 Uiso 1 1 calc R . .
H35B H -0.0510 0.1860 0.0549 0.084 Uiso 1 1 calc R . .

loop_
_atom_site_aniso_label
_atom_site_aniso_U_11
_atom_site_aniso_U_22
_atom_site_aniso_U_33
_atom_site_aniso_U_23
_atom_site_aniso_U_13
_atom_site_aniso_U_12
Si1 0.0232(3) 0.0281(3) 0.0244(3) -0.0011(2) 0.0094(2) 0.0005(2)
Si2 0.0217(3) 0.0304(3) 0.0249(3) -0.0021(2) 0.0051(2) -0.0016(2)
Si3 0.0251(3) 0.0269(3) 0.0369(4) -0.0027(2) 0.0081(3) -0.0025(2)
N1 0.0213(8) 0.0311(9) 0.0224(9) -0.0034(7) 0.0063(7) -0.0009(7)
N2 0.0241(9) 0.0303(9) 0.0231(9) -0.0028(7) 0.0081(7) -0.0023(7)
N3 0.0263(9) 0.0269(9) 0.0319(10) -0.0018(7) 0.0082(8) -0.0002(7)
Li1 0.032(2) 0.0346(19) 0.0267(19) 0.0018(15) 0.0080(16) -0.0029(15)
Li2 0.0295(19) 0.0361(19) 0.029(2) -0.0039(15) 0.0099(16) -0.0019(15)
Li3 0.040(2) 0.037(2) 0.030(2) -0.0002(16) 0.0056(17) 0.0023(16)
O1 0.0476(11) 0.0723(13) 0.0477(12) -0.0161(10) -0.0108(9) 0.0234(10)
C1 0.0204(10) 0.0277(10) 0.0284(11) -0.0018(8) 0.0089(8) -0.0002(8)
C2 0.0350(12) 0.0346(11) 0.0301(12) -0.0032(9) 0.0099(10) 0.0039(9)
C3 0.0325(12) 0.0383(12) 0.0314(12) 0.0033(10) 0.0145(10) 0.0028(9)
C4 0.0260(10) 0.0286(10) 0.0224(11) 0.0014(8) 0.0055(8) -0.0017(8)
C5 0.0299(11) 0.0330(11) 0.0239(11) 0.0015(9) 0.0071(9) 0.0001(9)
C6 0.0258(11) 0.0405(12) 0.0354(13) 0.0057(10) 0.0027(10) -0.0018(9)
C7 0.0330(13) 0.0515(15) 0.0366(14) -0.0018(11) -0.0037(11) -0.0087(11)
C8 0.0427(14) 0.0507(14) 0.0252(12) -0.0049(10) 0.0026(10) -0.0038(11)
C9 0.0289(12) 0.0433(13) 0.0279(12) -0.0036(10) 0.0070(9) -0.0005(9)
C10 0.0238(12) 0.0604(16) 0.0496(16) 0.0058(13) 0.0026(11) 0.0003(11)
C11 0.0615(19) 0.088(2) 0.0340(15) -0.0220(15) 0.0041(14) -0.0080(16)
C12 0.0285(12) 0.0484(14) 0.0338(13) -0.0006(10) 0.0016(10) -0.0020(10)
C13 0.0290(11) 0.0351(12) 0.0343(13) 0.0039(10) 0.0103(10) 0.0028(9)
C14 0.0251(10) 0.0284(10) 0.0271(11) -0.0026(8) 0.0099(9) -0.0049(8)
C15 0.0360(13) 0.0396(12) 0.0279(12) -0.0049(10) 0.0082(10) -0.0010(9)
C16 0.0521(16) 0.0464(14) 0.0353(14) -0.0122(11) 0.0158(12) -0.0046(12)
C17 0.0492(15) 0.0385(13) 0.0502(16) -0.0124(11) 0.0272(13) -0.0020(11)
C18 0.0334(12) 0.0328(12) 0.0514(16) 0.0006(10) 0.0210(11) -0.0002(9)
C19 0.0276(11) 0.0343(11) 0.0320(12) -0.0001(9) 0.0110(9) -0.0033(9)
C20 0.091(3) 0.089(2) 0.0384(17) -0.0268(16) 0.0108(17) 0.0090(19)
C21 0.0378(14) 0.0488(15) 0.078(2) -0.0009(14) 0.0246(14) 0.0085(11)
C22 0.0371(14) 0.0382(13) 0.0696(19) 0.0035(12) 0.0214(13) -0.0065(10)
C23 0.0439(15) 0.0343(13) 0.0556(17) -0.0128(12) -0.0050(12) 0.0002(11)
C24 0.0246(11) 0.0301(11) 0.0300(12) -0.0018(9) 0.0031(9) 0.0011(8)
C25 0.0317(12) 0.0304(11) 0.0331(12) -0.0012(9) 0.0082(10) -0.0015(9)
C26 0.0349(13) 0.0393(13) 0.0382(14) -0.0073(10) 0.0082(10) 0.0018(10)
C27 0.0356(13) 0.0284(11) 0.0481(15) -0.0048(10) 0.0023(11) 0.0048(9)
C28 0.0313(12) 0.0335(12) 0.0391(14) 0.0061(10) -0.0006(10) 0.0010(9)
C29 0.0317(12) 0.0347(12) 0.0334(13) 0.0038(9) 0.0075(10) 0.0021(9)
C30 0.0672(19) 0.0489(16) 0.0622(19) -0.0117(14) 0.0309(16) 0.0097(13)
C31 0.0515(16) 0.0390(14) 0.0618(18) 0.0173(13) 0.0077(14) 0.0026(12)
C32 0.046(3) 0.050(3) 0.055(3) 0.005(2) 0.005(3) 0.003(2)
C33 0.070(4) 0.052(3) 0.080(4) -0.002(3) 0.017(3) 0.012(3)
C32A 0.035(4) 0.036(4) 0.040(4) 0.008(3) 0.005(3) 0.002(3)
C33A 0.065(6) 0.057(6) 0.088(7) -0.004(5) 0.048(5) -0.005(4)
C34 0.0468(15) 0.0429(14) 0.0410(15) 0.0087(11) -0.0087(12) -0.0018(11)
C35 0.0640(19) 0.0519(16) 0.0454(16) 0.0053(13) -0.0033(14) 0.0128(14)

loop_
_atom_type_symbol
_atom_type_description
_atom_type_scat_dispersion_real
_atom_type_scat_dispersion_imag
_atom_type_scat_source
C C 0.0033 0.0016 'International Tables Vol C Tables 4.2.6.8 and 6.1.1.4'
H H 0.0000 0.0000 'International Tables Vol C Tables 4.2.6.8 and 6.1.1.4'
Li Li -0.0003 0.0001 'International Tables Vol C Tables 4.2.6.8 and 6.1.1.4'
N N 0.0061 0.0033 'International Tables Vol C Tables 4.2.6.8 and 6.1.1.4'
O O 0.0106 0.0060 'International Tables Vol C Tables 4.2.6.8 and 6.1.1.4'
Si Si 0.0817 0.0704 'International Tables Vol C Tables 4.2.6.8 and 6.1.1.4'

loop_
_geom_angle_atom_site_label_1
_geom_angle_atom_site_label_2
_geom_angle_atom_site_label_3
_geom_angle
_geom_angle_site_symmetry_1
_geom_angle_site_symmetry_3
N1 Si1 C2 114.70(9) . .
N1 Si1 C3 110.38(9) . .
C2 Si1 C3 104.16(10) . .
N1 Si1 C1 105.36(8) . .
C2 Si1 C1 112.03(10) . .
C3 Si1 C1 110.29(10) . .
N1 Si1 Li2 45.56(9) . .
C2 Si1 Li2 137.89(10) . .
C3 Si1 Li2 117.43(10) . .
C1 Si1 Li2 60.51(9) . .
N1 Si1 Li3 49.46(9) . .
C2 Si1 Li3 153.13(11) . .
C3 Si1 Li3 69.83(10) . .
C1 Si1 Li3 94.28(10) . .
Li2 Si1 Li3 51.61(11) . .
N1 Si1 Li1 38.41(9) . .
C2 Si1 Li1 90.84(10) . .
C3 Si1 Li1 148.39(10) . .
C1 Si1 Li1 88.67(9) . .
Li2 Si1 Li1 49.86(10) . .
Li3 Si1 Li1 84.16(10) . .
N2 Si2 C13 110.42(9) . .
N2 Si2 C12 116.00(10) . .
C13 Si2 C12 102.60(11) . .
N2 Si2 C1 109.23(9) . .
C13 Si2 C1 106.68(9) . .
C12 Si2 C1 111.37(10) . .
N2 Si2 Li2 48.81(9) . .
C13 Si2 Li2 133.91(11) . .
C12 Si2 Li2 123.38(11) . .
C1 Si2 Li2 61.82(9) . .
N2 Si2 Li1 38.63(9) . .
C13 Si2 Li1 87.30(10) . .
C12 Si2 Li1 154.08(10) . .
C1 Si2 Li1 87.93(9) . .
Li2 Si2 Li1 50.05(10) . .
N3 Si3 C23 109.63(10) . .
N3 Si3 C22 118.21(11) . .
C23 Si3 C22 102.11(13) . .
N3 Si3 C1 104.64(9) . .
C23 Si3 C1 113.40(11) . .
C22 Si3 C1 109.17(10) . .
N3 Si3 Li2 46.38(10) . .
C23 Si3 Li2 106.91(12) . .
C22 Si3 Li2 150.57(12) . .
C1 Si3 Li2 63.26(10) . .
C4 N1 Si1 124.09(13) . .
C4 N1 Li2 137.85(16) . .
Si1 N1 Li2 97.41(12) . .
C4 N1 Li1 94.34(15) . .
Si1 N1 Li1 110.29(13) . .
Li2 N1 Li1 75.75(15) . .
C4 N1 Li3 96.35(16) . .
Si1 N1 Li3 93.34(12) . .
Li2 N1 Li3 71.92(15) . .
Li1 N1 Li3 142.01(16) . .
C14 N2 Si2 125.70(14) . .
C14 N2 Li1 89.28(15) . 3_556
Si2 N2 Li1 120.45(13) . 3_556
C14 N2 Li1 121.21(16) . .
Si2 N2 Li1 110.41(13) . .
Li1 N2 Li1 75.40(16) 3_556 .
C14 N2 Li2 85.97(15) . .
Si2 N2 Li2 93.06(12) . .
Li1 N2 Li2 140.89(16) 3_556 .
Li1 N2 Li2 74.17(15) . .
C24 N3 Si3 118.06(14) . .
C24 N3 Li3 110.28(17) . .
Si3 N3 Li3 120.30(14) . .
C24 N3 Li2 130.17(17) . .
Si3 N3 Li2 95.09(13) . .
Li3 N3 Li2 77.58(16) . .
N1 Li1 N2 156.2(2) . 3_556
N1 Li1 N2 99.21(16) . .
N2 Li1 N2 104.60(16) 3_556 .
N1 Li1 C14 128.93(18) . 3_556
N2 Li1 C14 34.51(8) 3_556 3_556
N2 Li1 C14 120.20(17) . 3_556
N1 Li1 Li2 51.81(12) . .
N2 Li1 Li2 148.59(19) 3_556 .
N2 Li1 Li2 53.09(13) . .
C14 Li1 Li2 170.15(19) 3_556 .
N1 Li1 Li1 151.1(3) . 3_556
N2 Li1 Li1 52.68(13) 3_556 3_556
N2 Li1 Li1 51.92(14) . 3_556
C14 Li1 Li1 75.12(16) 3_556 3_556
Li2 Li1 Li1 101.6(2) . 3_556
N1 Li1 C4 32.59(8) . .
N2 Li1 C4 124.23(17) 3_556 .
N2 Li1 C4 130.24(17) . .
C14 Li1 C4 106.50(15) 3_556 .
Li2 Li1 C4 78.21(14) . .
Li1 Li1 C4 171.3(2) 3_556 .
N1 Li1 Si1 31.30(7) . .
N2 Li1 Si1 149.42(16) 3_556 .
N2 Li1 Si1 86.42(12) . .
C14 Li1 Si1 115.48(13) 3_556 .
Li2 Li1 Si1 59.42(10) . .
Li1 Li1 Si1 130.5(2) 3_556 .
C4 Li1 Si1 57.02(8) . .
N1 Li1 Si2 84.29(12) . .
N2 Li1 Si2 116.49(15) 3_556 .
N2 Li1 Si2 30.96(7) . .
C14 Li1 Si2 112.63(13) 3_556 .
Li2 Li1 Si2 57.72(11) . .
Li1 Li1 Si2 70.01(16) 3_556 .
C4 Li1 Si2 116.22(12) . .
Si1 Li1 Si2 61.22(7) . .
N3 Li2 N1 101.83(17) . .
N3 Li2 N2 143.5(2) . .
N1 Li2 N2 99.47(16) . .
N3 Li2 C14 129.08(18) . .
N1 Li2 C14 128.55(18) . .
N2 Li2 C14 35.11(8) . .
N3 Li2 C19 121.64(17) . .
N1 Li2 C19 126.70(17) . .
N2 Li2 C19 63.83(12) . .
C14 Li2 C19 33.31(8) . .
N3 Li2 Li3 51.16(13) . .
N1 Li2 Li3 56.35(13) . .
N2 Li2 Li3 155.3(2) . .
C14 Li2 Li3 165.67(19) . .
C19 Li2 Li3 132.40(18) . .
N3 Li2 C1 77.43(13) . .
N1 Li2 C1 77.19(12) . .
N2 Li2 C1 78.82(13) . .
C14 Li2 C1 104.21(15) . .
C19 Li2 C1 137.34(18) . .
Li3 Li2 C1 89.92(15) . .
N3 Li2 Li1 154.0(2) . .
N1 Li2 Li1 52.44(12) . .
N2 Li2 Li1 52.74(13) . .
C14 Li2 Li1 76.18(14) . .
C19 Li2 Li1 82.47(14) . .
Li3 Li2 Li1 106.34(18) . .
C1 Li2 Li1 91.20(15) . .
N3 Li2 Si3 38.53(8) . .
N1 Li2 Si3 101.41(14) . .
N2 Li2 Si3 108.08(15) . .
C14 Li2 Si3 113.39(15) . .
C19 Li2 Si3 131.67(15) . .
Li3 Li2 Si3 75.61(13) . .
C1 Li2 Si3 42.04(7) . .
Li1 Li2 Si3 133.01(16) . .
N3 Li2 Si2 110.55(15) . .
N1 Li2 Si2 94.36(13) . .
N2 Li2 Si2 38.12(8) . .
C14 Li2 Si2 64.10(10) . .
C19 Li2 Si2 97.26(13) . .
Li3 Li2 Si2 130.22(16) . .
C1 Li2 Si2 41.52(7) . .
Li1 Li2 Si2 72.22(13) . .
Si3 Li2 Si2 72.19(9) . .
N3 Li2 Si1 85.91(13) . .
N1 Li2 Si1 37.03(7) . .
N2 Li2 Si1 93.75(13) . .
C14 Li2 Si1 128.61(15) . .
C19 Li2 Si1 152.42(16) . .
Li3 Li2 Si1 64.36(12) . .
C1 Li2 Si1 40.61(7) . .
Li1 Li2 Si1 70.72(12) . .
Si3 Li2 Si1 68.44(8) . .
Si2 Li2 Si1 68.91(8) . .
O1 Li3 N3 127.1(2) . .
O1 Li3 N1 125.6(2) . .
N3 Li3 N1 97.72(17) . .
O1 Li3 Li2 135.4(2) . .
N3 Li3 Li2 51.26(13) . .
N1 Li3 Li2 51.73(12) . .
O1 Li3 C4 95.64(17) . .
N3 Li3 C4 126.83(18) . .
N1 Li3 C4 30.75(8) . .
Li2 Li3 C4 76.60(14) . .
O1 Li3 C32 32.09(15) . .
N3 Li3 C32 107.5(2) . .
N1 Li3 C32 113.8(2) . .
Li2 Li3 C32 103.55(19) . .
C4 Li3 C32 92.58(17) . .
O1 Li3 Si1 147.11(19) . .
N3 Li3 Si1 85.75(14) . .
N1 Li3 Si1 37.20(7) . .
Li2 Li3 Si1 64.03(12) . .
C4 Li3 Si1 59.47(9) . .
C32 Li3 Si1 150.74(19) . .
C34 O1 C32A 112.0(3) . .
C34 O1 C32 110.4(3) . .
C32A O1 C32 42.2(3) . .
C34 O1 Li3 127.06(19) . .
C32A O1 Li3 120.9(3) . .
C32 O1 Li3 107.6(2) . .
Si1 C1 Si3 112.06(11) . .
Si1 C1 Si2 114.65(10) . .
Si3 C1 Si2 117.91(10) . .
Si1 C1 Li2 78.88(11) . .
Si3 C1 Li2 74.69(10) . .
Si2 C1 Li2 76.66(10) . .
Si1 C1 H1 103.3 . .
Si3 C1 H1 103.3 . .
Si2 C1 H1 103.3 . .
Li2 C1 H1 177.5 . .
Si1 C2 H2A 109.5 . .
Si1 C2 H2B 109.5 . .
H2A C2 H2B 109.5 . .
Si1 C2 H2C 109.5 . .
H2A C2 H2C 109.5 . .
H2B C2 H2C 109.5 . .
Si1 C3 H3A 109.5 . .
Si1 C3 H3B 109.5 . .
H3A C3 H3B 109.5 . .
Si1 C3 H3C 109.5 . .
H3A C3 H3C 109.5 . .
H3B C3 H3C 109.5 . .
N1 C4 C5 118.73(18) . .
N1 C4 C9 125.41(18) . .
C5 C4 C9 115.86(19) . .
N1 C4 Li1 53.07(12) . .
C5 C4 Li1 89.02(15) . .
C9 C4 Li1 129.51(17) . .
N1 C4 Li3 52.90(12) . .
C5 C4 Li3 99.25(15) . .
C9 C4 Li3 117.74(16) . .
Li1 C4 Li3 98.62(13) . .
C6 C5 C4 122.8(2) . .
C6 C5 H5A 118.6 . .
C4 C5 H5A 118.6 . .
C7 C6 C5 119.1(2) . .
C7 C6 C10 120.2(2) . .
C5 C6 C10 120.6(2) . .
C6 C7 C8 120.5(2) . .
C6 C7 H7A 119.7 . .
C8 C7 H7A 119.7 . .
C7 C8 C9 119.5(2) . .
C7 C8 C11 120.0(2) . .
C9 C8 C11 120.4(2) . .
C8 C9 C4 122.2(2) . .
C8 C9 H9A 118.9 . .
C4 C9 H9A 118.9 . .
C6 C10 H10A 109.5 . .
C6 C10 H10B 109.5 . .
H10A C10 H10B 109.5 . .
C6 C10 H10C 109.5 . .
H10A C10 H10C 109.5 . .
H10B C10 H10C 109.5 . .
C8 C11 H11A 109.5 . .
C8 C11 H11B 109.5 . .
H11A C11 H11B 109.5 . .
C8 C11 H11C 109.5 . .
H11A C11 H11C 109.5 . .
H11B C11 H11C 109.5 . .
Si2 C12 H12A 109.5 . .
Si2 C12 H12B 109.5 . .
H12A C12 H12B 109.5 . .
Si2 C12 H12C 109.5 . .
H12A C12 H12C 109.5 . .
H12B C12 H12C 109.5 . .
Si2 C13 H13A 109.5 . .
Si2 C13 H13B 109.5 . .
H13A C13 H13B 109.5 . .
Si2 C13 H13C 109.5 . .
H13A C13 H13C 109.5 . .
H13B C13 H13C 109.5 . .
C15 C14 C19 116.28(19) . .
C15 C14 N2 124.70(19) . .
C19 C14 N2 118.95(19) . .
C15 C14 Li2 145.29(17) . .
C19 C14 Li2 73.50(15) . .
N2 C14 Li2 58.91(13) . .
C15 C14 Li1 101.59(16) . 3_556
C19 C14 Li1 110.65(16) . 3_556
N2 C14 Li1 56.21(12) . 3_556
Li2 C14 Li1 105.49(14) . 3_556
C16 C15 C14 121.6(2) . .
C16 C15 H15A 119.2 . .
C14 C15 H15A 119.2 . .
C17 C16 C15 119.6(2) . .
C17 C16 C20 120.7(2) . .
C15 C16 C20 119.6(2) . .
C18 C17 C16 121.3(2) . .
C18 C17 H17A 119.4 . .
C16 C17 H17A 119.4 . .
C17 C18 C19 118.4(2) . .
C17 C18 C21 122.1(2) . .
C19 C18 C21 119.5(2) . .
C18 C19 C14 122.8(2) . .
C18 C19 Li2 142.87(18) . .
C14 C19 Li2 73.19(14) . .
C18 C19 H19A 118.6 . .
C14 C19 H19A 118.6 . .
Li2 C19 H19A 58.0 . .
C16 C20 H20A 109.5 . .
C16 C20 H20B 109.5 . .
H20A C20 H20B 109.5 . .
C16 C20 H20C 109.5 . .
H20A C20 H20C 109.5 . .
H20B C20 H20C 109.5 . .
C18 C21 H21A 109.5 . .
C18 C21 H21B 109.5 . .
H21A C21 H21B 109.5 . .
C18 C21 H21C 109.5 . .
H21A C21 H21C 109.5 . .
H21B C21 H21C 109.5 . .
Si3 C22 H22A 109.5 . .
Si3 C22 H22B 109.5 . .
H22A C22 H22B 109.5 . .
Si3 C22 H22C 109.5 . .
H22A C22 H22C 109.5 . .
H22B C22 H22C 109.5 . .
Si3 C23 H23A 109.5 . .
Si3 C23 H23B 109.5 . .
H23A C23 H23B 109.5 . .
Si3 C23 H23C 109.5 . .
H23A C23 H23C 109.5 . .
H23B C23 H23C 109.5 . .
C25 C24 C29 116.69(19) . .
C25 C24 N3 120.57(18) . .
C29 C24 N3 122.73(19) . .
C26 C25 C24 122.0(2) . .
C26 C25 H25A 119.0 . .
C24 C25 H25A 119.0 . .
C27 C26 C25 119.0(2) . .
C27 C26 C30 120.8(2) . .
C25 C26 C30 120.2(2) . .
C26 C27 C28 120.8(2) . .
C26 C27 H27A 119.6 . .
C28 C27 H27A 119.6 . .
C29 C28 C27 119.2(2) . .
C29 C28 C31 120.4(2) . .
C27 C28 C31 120.3(2) . .
C28 C29 C24 122.2(2) . .
C28 C29 H29A 118.9 . .
C24 C29 H29A 118.9 . .
C26 C30 H30A 109.5 . .
C26 C30 H30B 109.5 . .
H30A C30 H30B 109.5 . .
C26 C30 H30C 109.5 . .
H30A C30 H30C 109.5 . .
H30B C30 H30C 109.5 . .
C28 C31 H31A 109.5 . .
C28 C31 H31B 109.5 . .
H31A C31 H31B 109.5 . .
C28 C31 H31C 109.5 . .
H31A C31 H31C 109.5 . .
H31B C31 H31C 109.5 . .
C33 C32 O1 107.2(5) . .
C33 C32 Li3 128.1(4) . .
O1 C32 Li3 40.32(17) . .
C33 C32 H32A 110.3 . .
O1 C32 H32A 110.3 . .
Li3 C32 H32A 118.6 . .
C33 C32 H32B 110.3 . .
O1 C32 H32B 110.3 . .
Li3 C32 H32B 70.4 . .
H32A C32 H32B 108.5 . .
O1 C32A C33A 102.8(6) . .
O1 C32A H32C 111.2 . .
C33A C32A H32C 111.2 . .
O1 C32A H32D 111.2 . .
C33A C32A H32D 111.2 . .
H32C C32A H32D 109.1 . .
C32A C33A H33D 109.5 . .
C32A C33A H33E 109.5 . .
H33D C33A H33E 109.5 . .
C32A C33A H33G 109.5 . .
H33D C33A H33G 109.5 . .
H33E C33A H33G 109.5 . .
O1 C34 C35 108.9(2) . .
O1 C34 H34A 109.9 . .
C35 C34 H34A 109.9 . .
O1 C34 H34C 109.9 . .
C35 C34 H34C 109.9 . .
H34A C34 H34C 108.3 . .
C34 C35 H35D 109.5 . .
C34 C35 H35A 109.5 . .
H35D C35 H35A 109.5 . .
C34 C35 H35B 109.5 . .
H35D C35 H35B 109.5 . .
H35A C35 H35B 109.5 . .

loop_
_geom_bond_atom_site_label_1
_geom_bond_atom_site_label_2
_geom_bond_distance
_geom_bond_site_symmetry_2
Si1 N1 1.7376(17) .
Si1 C2 1.882(2) .
Si1 C3 1.891(2) .
Si1 C1 1.898(2) .
Si1 Li2 2.861(3) .
Si1 Li3 2.869(4) .
Si1 Li1 3.137(3) .
Si2 N2 1.7323(17) .
Si2 C13 1.870(2) .
Si2 C12 1.872(2) .
Si2 C1 1.909(2) .
Si2 Li2 2.802(4) .
Si2 Li1 3.156(4) .
Si3 N3 1.7145(18) .
Si3 C23 1.873(3) .
Si3 C22 1.890(2) .
Si3 C1 1.903(2) .
Si3 Li2 2.741(4) .
N1 C4 1.400(3) .
N1 Li2 2.060(4) .
N1 Li1 2.078(4) .
N1 Li3 2.184(4) .
N2 C14 1.418(2) .
N2 Li1 2.081(4) 3_556
N2 Li1 2.102(4) .
N2 Li2 2.112(4) .
N3 C24 1.418(3) .
N3 Li3 1.990(4) .
N3 Li2 1.992(4) .
Li1 N2 2.081(4) 3_556
Li1 C14 2.503(4) 3_556
Li1 Li2 2.541(5) .
Li1 Li1 2.558(7) 3_556
Li1 C4 2.592(4) .
Li2 C14 2.460(4) .
Li2 C19 2.464(4) .
Li2 Li3 2.495(5) .
Li2 C1 2.538(4) .
Li3 O1 1.887(4) .
Li3 C4 2.722(4) .
Li3 C32 2.779(7) .
O1 C34 1.433(3) .
O1 C32A 1.472(8) .
O1 C32 1.549(7) .
C1 H1 1.0000 .
C2 H2A 0.9800 .
C2 H2B 0.9800 .
C2 H2C 0.9800 .
C3 H3A 0.9800 .
C3 H3B 0.9800 .
C3 H3C 0.9800 .
C4 C5 1.409(3) .
C4 C9 1.409(3) .
C5 C6 1.389(3) .
C5 H5A 0.9500 .
C6 C7 1.384(3) .
C6 C10 1.508(3) .
C7 C8 1.389(3) .
C7 H7A 0.9500 .
C8 C9 1.389(3) .
C8 C11 1.515(3) .
C9 H9A 0.9500 .
C10 H10A 0.9800 .
C10 H10B 0.9800 .
C10 H10C 0.9800 .
C11 H11A 0.9800 .
C11 H11B 0.9800 .
C11 H11C 0.9800 .
C12 H12A 0.9800 .
C12 H12B 0.9800 .
C12 H12C 0.9800 .
C13 H13A 0.9800 .
C13 H13B 0.9800 .
C13 H13C 0.9800 .
C14 C15 1.407(3) .
C14 C19 1.411(3) .
C14 Li1 2.503(4) 3_556
C15 C16 1.393(3) .
C15 H15A 0.9500 .
C16 C17 1.387(4) .
C16 C20 1.510(4) .
C17 C18 1.379(4) .
C17 H17A 0.9500 .
C18 C19 1.398(3) .
C18 C21 1.510(3) .
C19 H19A 0.9500 .
C20 H20A 0.9800 .
C20 H20B 0.9800 .
C20 H20C 0.9800 .
C21 H21A 0.9800 .
C21 H21B 0.9800 .
C21 H21C 0.9800 .
C22 H22A 0.9800 .
C22 H22B 0.9800 .
C22 H22C 0.9800 .
C23 H23A 0.9800 .
C23 H23B 0.9800 .
C23 H23C 0.9800 .
C24 C25 1.402(3) .
C24 C29 1.405(3) .
C25 C26 1.395(3) .
C25 H25A 0.9500 .
C26 C27 1.387(3) .
C26 C30 1.513(3) .
C27 C28 1.387(3) .
C27 H27A 0.9500 .
C28 C29 1.385(3) .
C28 C31 1.517(3) .
C29 H29A 0.9500 .
C30 H30A 0.9800 .
C30 H30B 0.9800 .
C30 H30C 0.9800 .
C31 H31A 0.9800 .
C31 H31B 0.9800 .
C31 H31C 0.9800 .
C32 C33 1.482(8) .
C32 H32A 0.9900 .
C32 H32B 0.9900 .
C33 H33A 0.9800 .
C33 H33B 0.9800 .
C33 H33C 0.9800 .
C32A C33A 1.502(12) .
C32A H32C 0.9900 .
C32A H32D 0.9900 .
C33A H33D 0.9800 .
C33A H33E 0.9800 .
C33A H33G 0.9800 .
C34 C35 1.491(4) .
C34 H34A 0.9900 .
C34 H34C 0.9900 .
C35 H35D 0.9800 .
C35 H35A 0.9800 .
C35 H35B 0.9800 .
